data_2002311
loop_
_publ_author_name
'Waburg, M.'
'M\"uller-Buschbaum, Hk.'

_publ_section_title
;
 ZnTa~2~O~6~, ein neuer Vertreter des tri-\a-PbO~2~ Typs (mit ergaenzenden
 Daten \"uber ZnNb~2~O~6~)
;
_journal_coden_ASTM ZAACAB
_journal_issue 1
_journal_name_full
;
 Zeitschrift f\"ur Anorganische und Allgemeine Chemie
;
_journal_page_first 55
_journal_page_last 60
_journal_paper_doi 10.1002/zaac.19845080109
_journal_volume 508
_journal_year 1984
_chemical_formula_structural 'Zn Ta2 O6'
_chemical_formula_sum 'O6 Ta2 Zn'
_chemical_name_systematic 'Zinc ditantalum oxide'
_space_group_IT_number 60
_symmetry_cell_setting orthorhombic
_symmetry_Int_Tables_number 60
_symmetry_space_group_name_Hall '-P 2n 2ab'
_symmetry_space_group_name_H-M 'P b c n'
_cell_angle_alpha 90
_cell_angle_beta 90
_cell_angle_gamma 90
_cell_formula_units_Z 4
_cell_length_a 4.702
_cell_length_b 17.09399
_cell_length_c 5.07
_cell_volume 407.5
_refine_ls_R_factor_all 0.091
_cod_database_code 2002311

loop_
_symmetry_equiv_pos_as_xyz
x,y,z
1/2-x,1/2-y,1/2+z
1/2+x,1/2-y,-z
-x,y,1/2-z
-x,-y,-z
1/2+x,1/2+y,1/2-z
1/2-x,1/2+y,z
x,-y,1/2+z

loop_
_atom_site_label
_atom_site_type_symbol
_atom_site_symmetry_multiplicity
_atom_site_Wyckoff_symbol
_atom_site_fract_x
_atom_site_fract_y
_atom_site_fract_z
_atom_site_occupancy
_atom_site_attached_hydrogens
_atom_site_calc_flag
Zn1 Zn2+ 4 c 0. 0.1012(5) 0.25 1. 0 d
Ta1 Ta5+ 4 c 0. 0.4442(1) 0.25 1. 0 d
Ta2 Ta5+ 4 c 0. 0.2199(1) 0.75 1. 0 d
O1 O2- 8 d 0.218(9) 0.466(2) 0.568(9) 1. 0 d
O2 O2- 8 d 0.237(10) 0.130(3) 0.598(8) 1. 0 d
O3 O2- 8 d 0.249(10) 0.210(3) 0.068(10) 1. 0 d

loop_
_atom_type_symbol
_atom_type_oxidation_number
Zn2+ 2.000
Ta5+ 5.000
O2- -2.000
